data_1530397
loop_
_publ_author_name
'Pan, F.'
'Gao, S.'
'Liu, H. Z.'

_publ_section_title
;
 A heterometallic nanosized tube {Fe[(CN)6]2[Co(LN3O2)]3}nand two of its
 lamellar polymorphous isomers
;
_journal_issue 39
_journal_name_full CrystEngComm
_journal_page_first 7490
_journal_paper_doi 10.1039/C5CE01185J
_journal_volume 17
_journal_year 2015
_chemical_formula_moiety 'C57 H63 Co3 Fe2 N21 O6, 2(C H4 O), 14(H2 O)'
_chemical_formula_sum 'C59 H99 Co3 Fe2 N21 O22'
_chemical_formula_weight 1743.08
_chemical_name_systematic
; 
 ? 
;
_space_group_IT_number 15
_symmetry_cell_setting monoclinic
_symmetry_space_group_name_Hall '-C 2yc'
_symmetry_space_group_name_H-M 'C 1 2/c 1'
_atom_sites_solution_hydrogens geom
_atom_sites_solution_primary direct
_atom_sites_solution_secondary difmap
_audit_block_doi 10.5517/cc14fwn3
_audit_creation_method SHELXL-97
_audit_update_record
;
2015-08-17 deposited with the CCDC.
2015-09-08 downloaded from the CCDC.
;
_cell_angle_alpha 90.00
_cell_angle_beta 108.29(3)
_cell_angle_gamma 90.00
_cell_formula_units_Z 4
_cell_length_a 26.362(5)
_cell_length_b 16.670(3)
_cell_length_c 19.521(4)
_cell_measurement_reflns_used 91674
_cell_measurement_temperature 293(2)
_cell_measurement_theta_max 27.485
_cell_measurement_theta_min 3.395
_cell_volume 8145(3)
_computing_cell_refinement 'HKL Scalepack (Otwinowski & Minor, 1997)'
_computing_data_collection 'KappaCCD (Nonius B. V., 1998)'
_computing_data_reduction 'HKL Denzo (Otwinowski & Minor, 1997) & maXus (Mackay et al., 1998)'
_computing_molecular_graphics 'Bruker SHELXTL V5.1 (Sheldrick, 1998)'
_computing_publication_material 'SHELXL-97 (Sheldrick, 1997)'
_computing_structure_refinement 'SHELXL-97 (Sheldrick, 1997)'
_computing_structure_solution 'SHELXS-97 (Sheldrick, 1990)'
_diffrn_ambient_temperature 293(2)
_diffrn_detector_area_resol_mean 0.76
_diffrn_measured_fraction_theta_full 0.985
_diffrn_measured_fraction_theta_max 0.985
_diffrn_measurement_device_type 'NONIUS KaooaCCD'
_diffrn_measurement_method CCD
_diffrn_radiation_monochromator graphite
_diffrn_radiation_source 'fine-focus sealed tube'
_diffrn_radiation_type MoK\a
_diffrn_radiation_wavelength 0.71073
_diffrn_reflns_av_R_equivalents 0.1437
_diffrn_reflns_av_sigmaI/netI 0.1536
_diffrn_reflns_limit_h_max 31
_diffrn_reflns_limit_h_min -31
_diffrn_reflns_limit_k_max 20
_diffrn_reflns_limit_k_min -20
_diffrn_reflns_limit_l_max 23
_diffrn_reflns_limit_l_min -23
_diffrn_reflns_number 42786
_diffrn_reflns_theta_full 25.68
_diffrn_reflns_theta_max 25.68
_diffrn_reflns_theta_min 3.64
_exptl_absorpt_coefficient_mu 1.025
_exptl_absorpt_correction_T_max 0.8212
_exptl_absorpt_correction_T_min 0.6727
_exptl_absorpt_correction_type empirical
_exptl_crystal_colour 'dark brown'
_exptl_crystal_density_diffrn 1.421
_exptl_crystal_density_method 'not measured'
_exptl_crystal_description brick
_exptl_crystal_F_000 3636
_exptl_crystal_size_max 0.42
_exptl_crystal_size_mid 0.25
_exptl_crystal_size_min 0.20
_refine_diff_density_max 1.786
_refine_diff_density_min -0.606
_refine_diff_density_rms 0.103
_refine_ls_extinction_method none
_refine_ls_goodness_of_fit_ref 1.203
_refine_ls_hydrogen_treatment constr
_refine_ls_matrix_type full
_refine_ls_number_parameters 494
_refine_ls_number_reflns 7612
_refine_ls_number_restraints 6
_refine_ls_restrained_S_all 1.203
_refine_ls_R_factor_all 0.1507
_refine_ls_R_factor_gt 0.0638
_refine_ls_shift/su_max 0.027
_refine_ls_shift/su_mean 0.001
_refine_ls_structure_factor_coef Fsqd
_refine_ls_weighting_details 'calc w=1/[\s^2^(Fo^2^)+(0.0627P)^2^+0.2500P] where P=(Fo^2^+2Fc^2^)/3'
_refine_ls_weighting_scheme calc
_refine_ls_wR_factor_gt 0.1595
_refine_ls_wR_factor_ref 0.1747
_reflns_number_gt 3835
_reflns_number_total 7612
_reflns_threshold_expression >2sigma(I)
_cod_data_source_file c5ce01185j2.cif
_cod_data_source_block last
_cod_depositor_comments
;
The following automatic conversions were performed:

'_symmetry_cell_setting' value 'Monoclinic' changed to 'monoclinic'
according to
/usr/data/users/saulius/crontab/automatic-downloads/rss-feeds/RSC/lib/dictionaries/cif_core.dic
dictionary named 'cif_core.dic' version 2.4.2 from 2011-04-26.

Automatic conversion script
Id: cif_fix_values 3271 2015-04-21 07:52:19Z andrius 

 Adding full bibliography for 1530397--1530399.cif.
;
_cod_original_sg_symbol_H-M C2/c
_cod_database_code 1530397

loop_
_symmetry_equiv_pos_as_xyz
'x, y, z'
'-x, y, -z+1/2'
'x+1/2, y+1/2, z'
'-x+1/2, y+1/2, -z+1/2'
'-x, -y, -z'
'x, -y, z-1/2'
'-x+1/2, -y+1/2, -z'
'x+1/2, -y+1/2, z-1/2'

loop_
_atom_site_label
_atom_site_type_symbol
_atom_site_fract_x
_atom_site_fract_y
_atom_site_fract_z
_atom_site_U_iso_or_equiv
_atom_site_adp_type
_atom_site_occupancy
_atom_site_symmetry_multiplicity
_atom_site_calc_flag
_atom_site_refinement_flags
Fe1 Fe 0.14543(3) 0.51882(5) 0.14795(4) 0.0257(3) Uani 1 1 d .
Co1 Co 0.0000 0.58289(6) 0.2500 0.0266(3) Uani 1 2 d S
Co2 Co 0.24888(3) 0.78223(5) 0.21873(5) 0.0315(3) Uani 1 1 d .
C1 C 0.1066(3) 0.5514(3) 0.2143(3) 0.0261(15) Uani 1 1 d .
C2 C 0.1937(2) 0.6103(4) 0.1758(3) 0.0267(15) Uani 1 1 d .
C3 C 0.1954(3) 0.4440(4) 0.2127(3) 0.0269(15) Uani 1 1 d .
C4 C 0.1765(3) 0.4884(4) 0.0747(3) 0.0318(16) Uani 1 1 d .
C5 C 0.0977(3) 0.4280(4) 0.1247(3) 0.0309(16) Uani 1 1 d .
C6 C 0.0962(2) 0.5896(4) 0.0818(3) 0.0304(16) Uani 1 1 d .
C7 C 0.0000 0.8736(6) 0.2500 0.059(3) Uani 1 2 d S
H7 H 0.0000 0.9294 0.2500 0.070 Uiso 1 2 calc SR
C8 C 0.0199(3) 0.8319(4) 0.3149(4) 0.052(2) Uani 1 1 d .
H8 H 0.0332 0.8590 0.3585 0.063 Uiso 1 1 calc R
C9 C 0.0191(2) 0.7487(4) 0.3124(4) 0.0330(16) Uani 1 1 d .
C10 C 0.0379(3) 0.6966(4) 0.3760(4) 0.0380(18) Uani 1 1 d .
C11 C 0.0603(3) 0.7322(4) 0.4496(4) 0.066(2) Uani 1 1 d .
H11A H 0.0709 0.6901 0.4847 0.099 Uiso 1 1 calc R
H11B H 0.0336 0.7648 0.4599 0.099 Uiso 1 1 calc R
H11C H 0.0908 0.7647 0.4514 0.099 Uiso 1 1 calc R
C12 C 0.0478(3) 0.5618(4) 0.4192(3) 0.0458(19) Uani 1 1 d .
H12A H 0.0184 0.5522 0.4381 0.055 Uiso 1 1 calc R
H12B H 0.0786 0.5794 0.4584 0.055 Uiso 1 1 calc R
C13 C 0.0612(3) 0.4846(4) 0.3848(3) 0.0441(18) Uani 1 1 d .
H13A H 0.0947 0.4906 0.3746 0.053 Uiso 1 1 calc R
H13B H 0.0641 0.4393 0.4170 0.053 Uiso 1 1 calc R
C14 C 0.0235(3) 0.4013(4) 0.2836(3) 0.0427(18) Uani 1 1 d .
H14A H 0.0228 0.3547 0.3130 0.051 Uiso 1 1 calc R
H14B H 0.0567 0.4011 0.2719 0.051 Uiso 1 1 calc R
C15 C 0.1820(4) 0.8924(5) 0.0010(4) 0.104(4) Uani 1 1 d .
H15A H 0.1463 0.9039 0.0011 0.156 Uiso 1 1 calc R
H15B H 0.1805 0.8609 -0.0408 0.156 Uiso 1 1 calc R
H15C H 0.2005 0.9417 -0.0002 0.156 Uiso 1 1 calc R
C16 C 0.2109(4) 0.8467(4) 0.0675(4) 0.059(2) Uani 1 1 d .
C17 C 0.2684(4) 0.8230(4) 0.0787(4) 0.050(2) Uani 1 1 d .
C18 C 0.2967(5) 0.8335(5) 0.0298(5) 0.073(3) Uani 1 1 d .
H18 H 0.2806 0.8573 -0.0148 0.088 Uiso 1 1 calc R
C19 C 0.3473(5) 0.8087(6) 0.0488(6) 0.086(4) Uani 1 1 d .
H19 H 0.3666 0.8159 0.0166 0.104 Uiso 1 1 calc R
C20 C 0.3722(3) 0.7726(5) 0.1147(5) 0.066(3) Uani 1 1 d .
H20 H 0.4071 0.7538 0.1265 0.079 Uiso 1 1 calc R
C21 C 0.3426(3) 0.7655(4) 0.1633(4) 0.0424(19) Uani 1 1 d .
C22 C 0.3623(3) 0.7337(4) 0.2374(4) 0.0425(19) Uani 1 1 d .
C23 C 0.4186(3) 0.7029(4) 0.2647(4) 0.070(3) Uani 1 1 d .
H23A H 0.4259 0.6841 0.3134 0.105 Uiso 1 1 calc R
H23B H 0.4429 0.7453 0.2636 0.105 Uiso 1 1 calc R
H23C H 0.4229 0.6595 0.2347 0.105 Uiso 1 1 calc R
C24 C 0.3425(3) 0.7092(4) 0.3463(4) 0.0465(19) Uani 1 1 d .
H24A H 0.3798 0.7199 0.3717 0.056 Uiso 1 1 calc R
H24B H 0.3364 0.6520 0.3479 0.056 Uiso 1 1 calc R
C25 C 0.3081(3) 0.7535(4) 0.3808(4) 0.056(2) Uani 1 1 d .
H25A H 0.3105 0.7297 0.4270 0.067 Uiso 1 1 calc R
H25B H 0.3193 0.8091 0.3886 0.067 Uiso 1 1 calc R
C26 C 0.2167(4) 0.7860(5) 0.3606(4) 0.066(2) Uani 1 1 d .
H26A H 0.2254 0.8422 0.3708 0.079 Uiso 1 1 calc R
H26B H 0.2159 0.7598 0.4046 0.079 Uiso 1 1 calc R
C27 C 0.1640(4) 0.7770(5) 0.3021(5) 0.077(3) Uani 1 1 d .
H27A H 0.1551 0.7207 0.2926 0.092 Uiso 1 1 calc R
H27B H 0.1357 0.8027 0.3161 0.092 Uiso 1 1 calc R
C28 C 0.1268(3) 0.8049(5) 0.1757(5) 0.072(3) Uani 1 1 d .
H28A H 0.0943 0.8250 0.1829 0.087 Uiso 1 1 calc R
H28B H 0.1219 0.7484 0.1634 0.087 Uiso 1 1 calc R
C29 C 0.1385(3) 0.8499(5) 0.1172(5) 0.077(3) Uani 1 1 d .
H29A H 0.1356 0.9070 0.1244 0.093 Uiso 1 1 calc R
H29B H 0.1131 0.8354 0.0710 0.093 Uiso 1 1 calc R
C30 C 0.2321(3) 0.4452(5) 0.8767(4) 0.069(2) Uani 1 1 d .
N1 N 0.0775(2) 0.5718(3) 0.2431(3) 0.0302(13) Uani 1 1 d .
N2 N 0.2189(2) 0.6666(3) 0.1911(3) 0.0338(14) Uani 1 1 d .
N3 N 0.2240(2) 0.3971(3) 0.2440(3) 0.0348(14) Uani 1 1 d .
N4 N 0.1950(2) 0.4698(3) 0.0315(3) 0.0504(16) Uani 1 1 d .
N5 N 0.0722(2) 0.3707(3) 0.1151(3) 0.0449(15) Uani 1 1 d .
N6 N 0.0689(2) 0.6375(3) 0.0452(3) 0.0442(15) Uani 1 1 d .
N7 N 0.0000 0.7090(4) 0.2500 0.0292(18) Uani 1 2 d S
N8 N 0.03297(19) 0.6227(3) 0.3623(3) 0.0330(13) Uani 1 1 d .
N9 N 0.2914(2) 0.7897(3) 0.1438(3) 0.0364(14) Uani 1 1 d .
N10 N 0.1934(2) 0.8296(3) 0.1184(3) 0.0514(17) Uani 1 1 d .
N11 N 0.3291(2) 0.7358(3) 0.2717(3) 0.0339(13) Uani 1 1 d .
O1 O 0.01826(16) 0.4732(2) 0.3200(2) 0.0320(10) Uani 1 1 d .
O2 O 0.17041(19) 0.8154(3) 0.2389(3) 0.0520(13) Uani 1 1 d .
O3 O 0.25422(19) 0.7489(2) 0.3331(2) 0.0427(12) Uani 1 1 d .
O4 O 0.4703(2) 0.5617(3) 0.1763(3) 0.0786(17) Uani 1 1 d .
O5 O 0.0717(2) 0.0290(3) 0.0273(3) 0.0820(18) Uani 1 1 d .
O6 O 0.0728(6) 0.9905(9) 0.1698(7) 0.311(8) Uani 1 1 d .
O7 O 0.1443(2) 0.8999(3) 0.4648(3) 0.0749(17) Uani 1 1 d .
O8 O 0.1838(5) 0.9794(7) 0.7723(7) 0.032(5) Uani 0.306(9) 1 d PU
O9 O 0.1249(3) 0.0147(4) 0.8362(4) 0.063(3) Uani 0.694(9) 1 d P
O10 O 0.0150(2) 0.8938(3) 0.9499(3) 0.0674(16) Uani 1 1 d .
O11 O 0.01546(17) 0.7344(2) 0.9316(2) 0.0415(12) Uani 1 1 d .
O12 O 0.25148(19) 0.4063(3) 0.9473(3) 0.0602(14) Uani 1 1 d .

loop_
_atom_site_aniso_label
_atom_site_aniso_U_11
_atom_site_aniso_U_22
_atom_site_aniso_U_33
_atom_site_aniso_U_23
_atom_site_aniso_U_13
_atom_site_aniso_U_12
Fe1 0.0282(5) 0.0244(5) 0.0277(5) 0.0001(4) 0.0133(4) -0.0007(4)
Co1 0.0293(7) 0.0281(7) 0.0261(7) 0.000 0.0139(6) 0.000
Co2 0.0302(5) 0.0272(5) 0.0387(6) -0.0028(4) 0.0131(4) -0.0027(4)
C1 0.036(4) 0.019(3) 0.024(4) 0.003(3) 0.010(3) -0.006(3)
C2 0.026(4) 0.027(4) 0.031(4) 0.004(3) 0.016(3) 0.008(3)
C3 0.034(4) 0.020(4) 0.034(4) -0.002(3) 0.021(3) -0.004(3)
C4 0.040(4) 0.035(4) 0.025(4) 0.001(3) 0.016(3) 0.000(3)
C5 0.035(4) 0.029(4) 0.032(4) -0.006(3) 0.015(3) -0.002(3)
C6 0.028(4) 0.036(4) 0.030(4) 0.004(3) 0.015(3) -0.002(3)
C7 0.053(8) 0.029(6) 0.094(10) 0.000 0.024(7) 0.000
C8 0.049(5) 0.042(5) 0.072(6) -0.015(4) 0.027(5) -0.008(4)
C9 0.029(4) 0.029(4) 0.048(5) -0.005(4) 0.022(4) -0.005(3)
C10 0.037(4) 0.040(5) 0.043(5) -0.019(4) 0.022(4) -0.015(3)
C11 0.080(6) 0.077(6) 0.044(5) -0.029(4) 0.023(5) -0.025(5)
C12 0.049(5) 0.059(5) 0.031(4) 0.007(4) 0.015(4) 0.004(4)
C13 0.048(5) 0.051(5) 0.039(4) 0.013(4) 0.021(4) 0.004(4)
C14 0.056(5) 0.027(4) 0.050(5) 0.005(3) 0.024(4) 0.002(3)
C15 0.168(10) 0.060(6) 0.050(6) 0.014(5) -0.015(6) 0.014(6)
C16 0.096(8) 0.026(4) 0.035(5) -0.005(4) -0.009(5) -0.003(4)
C17 0.078(7) 0.033(4) 0.038(5) -0.009(4) 0.016(5) -0.022(4)
C18 0.127(9) 0.058(6) 0.040(5) -0.012(4) 0.035(6) -0.048(6)
C19 0.110(9) 0.106(8) 0.064(8) -0.033(6) 0.057(7) -0.062(7)
C20 0.063(6) 0.075(6) 0.077(7) -0.045(5) 0.045(6) -0.038(5)
C21 0.041(5) 0.037(4) 0.060(5) -0.018(4) 0.031(4) -0.013(4)
C22 0.034(5) 0.031(4) 0.061(6) -0.019(4) 0.014(4) -0.009(3)
C23 0.035(5) 0.068(6) 0.096(7) -0.022(5) 0.004(5) 0.000(4)
C24 0.058(5) 0.031(4) 0.046(5) 0.003(4) 0.010(4) -0.005(4)
C25 0.082(7) 0.044(5) 0.038(5) 0.002(4) 0.014(5) -0.015(4)
C26 0.093(7) 0.057(5) 0.066(6) -0.011(4) 0.053(6) -0.008(5)
C27 0.071(7) 0.059(6) 0.129(9) -0.021(6) 0.074(7) -0.008(5)
C28 0.023(5) 0.073(6) 0.106(8) -0.032(6) -0.001(5) 0.006(4)
C29 0.054(6) 0.069(6) 0.081(7) -0.012(5) -0.019(5) 0.025(5)
C30 0.096(7) 0.074(6) 0.038(5) 0.009(4) 0.023(5) 0.029(5)
N1 0.028(3) 0.035(3) 0.031(3) -0.003(3) 0.014(3) 0.000(3)
N2 0.036(4) 0.026(3) 0.043(4) 0.002(3) 0.019(3) -0.006(3)
N3 0.039(4) 0.026(3) 0.041(4) 0.004(3) 0.015(3) 0.004(3)
N4 0.061(4) 0.053(4) 0.045(4) 0.003(3) 0.028(4) 0.007(3)
N5 0.045(4) 0.046(4) 0.044(4) -0.004(3) 0.014(3) -0.003(3)
N6 0.042(4) 0.052(4) 0.044(4) 0.009(3) 0.021(3) 0.001(3)
N7 0.028(4) 0.029(4) 0.036(5) 0.000 0.019(4) 0.000
N8 0.032(3) 0.042(4) 0.027(3) -0.004(3) 0.012(3) -0.003(3)
N9 0.054(4) 0.028(3) 0.030(4) -0.004(3) 0.018(3) -0.013(3)
N10 0.051(5) 0.033(4) 0.054(5) -0.006(3) -0.006(4) 0.008(3)
N11 0.036(4) 0.026(3) 0.040(4) 0.002(3) 0.012(3) -0.002(2)
O1 0.035(3) 0.032(3) 0.029(3) 0.000(2) 0.010(2) 0.000(2)
O2 0.041(3) 0.049(3) 0.072(4) -0.017(3) 0.027(3) -0.007(2)
O3 0.052(3) 0.040(3) 0.044(3) -0.002(2) 0.027(3) -0.004(2)
O4 0.092(5) 0.069(4) 0.073(4) 0.008(3) 0.023(3) -0.003(3)
O5 0.077(4) 0.073(4) 0.101(5) -0.023(3) 0.034(4) 0.007(3)
O6 0.317(18) 0.340(17) 0.245(14) -0.008(11) 0.042(13) 0.096(13)
O7 0.065(4) 0.049(3) 0.109(5) -0.006(3) 0.026(3) -0.013(3)
O8 0.030(5) 0.029(5) 0.036(5) 0.001(2) 0.006(2) -0.002(2)
O9 0.049(5) 0.058(5) 0.056(5) 0.006(4) -0.021(4) -0.018(4)
O10 0.072(4) 0.049(3) 0.097(4) -0.008(3) 0.048(3) -0.009(3)
O11 0.043(3) 0.037(3) 0.045(3) 0.004(2) 0.015(2) 0.001(2)
O12 0.060(4) 0.076(4) 0.051(3) -0.003(3) 0.027(3) 0.017(3)

loop_
_atom_type_symbol
_atom_type_description
_atom_type_scat_dispersion_real
_atom_type_scat_dispersion_imag
_atom_type_scat_source
C C 0.0033 0.0016 'International Tables Vol C Tables 4.2.6.8 and 6.1.1.4'
H H 0.0000 0.0000 'International Tables Vol C Tables 4.2.6.8 and 6.1.1.4'
N N 0.0061 0.0033 'International Tables Vol C Tables 4.2.6.8 and 6.1.1.4'
Fe Fe 0.3463 0.8444 'International Tables Vol C Tables 4.2.6.8 and 6.1.1.4'
Co Co 0.3494 0.9721 'International Tables Vol C Tables 4.2.6.8 and 6.1.1.4'
O O 0.0106 0.0060 'International Tables Vol C Tables 4.2.6.8 and 6.1.1.4'

loop_
_geom_angle_atom_site_label_1
_geom_angle_atom_site_label_2
_geom_angle_atom_site_label_3
_geom_angle
_geom_angle_site_symmetry_1
_geom_angle_site_symmetry_3
C6 Fe1 C4 91.0(3) . .
C6 Fe1 C5 94.1(3) . .
C4 Fe1 C5 91.0(3) . .
C6 Fe1 C2 87.2(3) . .
C4 Fe1 C2 91.2(2) . .
C5 Fe1 C2 177.5(2) . .
C6 Fe1 C3 178.0(2) . .
C4 Fe1 C3 87.4(3) . .
C5 Fe1 C3 84.8(2) . .
C2 Fe1 C3 94.0(2) . .
C6 Fe1 C1 83.8(2) . .
C4 Fe1 C1 173.9(3) . .
C5 Fe1 C1 86.3(2) . .
C2 Fe1 C1 91.7(2) . .
C3 Fe1 C1 97.7(2) . .
N1 Co1 N1 169.8(3) . 2
N1 Co1 N7 95.08(13) . .
N1 Co1 N7 95.08(13) 2 .
N1 Co1 N8 90.12(19) . .
N1 Co1 N8 92.95(19) 2 .
N7 Co1 N8 72.39(14) . .
N1 Co1 N8 92.95(19) . 2
N1 Co1 N8 90.12(19) 2 2
N7 Co1 N8 72.39(14) . 2
N8 Co1 N8 144.8(3) . 2
N1 Co1 O1 85.18(17) . 2
N1 Co1 O1 86.55(17) 2 2
N7 Co1 O1 144.62(10) . 2
N8 Co1 O1 142.93(18) . 2
N8 Co1 O1 72.26(17) 2 2
N1 Co1 O1 86.55(17) . .
N1 Co1 O1 85.18(17) 2 .
N7 Co1 O1 144.62(10) . .
N8 Co1 O1 72.26(17) . .
N8 Co1 O1 142.93(18) 2 .
O1 Co1 O1 70.8(2) 2 .
N2 Co2 N3 173.9(2) . 4
N2 Co2 N9 96.69(19) . .
N3 Co2 N9 89.36(19) 4 .
N2 Co2 N11 91.59(19) . .
N3 Co2 N11 89.16(19) 4 .
N9 Co2 N11 72.7(2) . .
N2 Co2 N10 90.5(2) . .
N3 Co2 N10 92.3(2) 4 .
N9 Co2 N10 73.1(2) . .
N11 Co2 N10 145.7(2) . .
N2 Co2 O3 85.95(18) . .
N3 Co2 O3 88.47(18) 4 .
N9 Co2 O3 144.9(2) . .
N11 Co2 O3 72.21(19) . .
N10 Co2 O3 142.0(2) . .
N2 Co2 O2 88.72(18) . .
N3 Co2 O2 87.00(18) 4 .
N9 Co2 O2 144.1(2) . .
N11 Co2 O2 142.8(2) . .
N10 Co2 O2 71.4(2) . .
O3 Co2 O2 70.70(18) . .
N1 C1 Fe1 169.2(5) . .
N2 C2 Fe1 175.5(5) . .
N3 C3 Fe1 173.3(6) . .
N4 C4 Fe1 179.5(6) . .
N5 C5 Fe1 174.6(6) . .
N6 C6 Fe1 174.3(6) . .
C8 C7 C8 120.2(10) 2 .
C9 C8 C7 117.9(7) . .
N7 C9 C8 121.6(6) . .
N7 C9 C10 114.1(5) . .
C8 C9 C10 124.3(6) . .
N8 C10 C9 114.4(6) . .
N8 C10 C11 125.3(7) . .
C9 C10 C11 120.3(6) . .
N8 C12 C13 106.9(5) . .
O1 C13 C12 105.8(5) . .
O1 C14 C14 104.8(4) . 2
N10 C16 C15 126.2(9) . .
N10 C16 C17 115.3(7) . .
C15 C16 C17 118.3(9) . .
N9 C17 C18 121.3(8) . .
N9 C17 C16 112.2(7) . .
C18 C17 C16 126.5(9) . .
C19 C18 C17 118.4(9) . .
C18 C19 C20 122.1(9) . .
C19 C20 C21 117.5(9) . .
N9 C21 C20 120.2(8) . .
N9 C21 C22 113.6(6) . .
C20 C21 C22 126.2(8) . .
N11 C22 C21 115.0(6) . .
N11 C22 C23 126.5(7) . .
C21 C22 C23 118.5(7) . .
N11 C24 C25 108.2(6) . .
O3 C25 C24 107.4(6) . .
O3 C26 C27 105.0(6) . .
O2 C27 C26 106.0(6) . .
O2 C28 C29 107.6(7) . .
C28 C29 N10 108.3(7) . .
C1 N1 Co1 151.7(5) . .
C2 N2 Co2 167.0(5) . .
C3 N3 Co2 157.3(5) . 4_545
C9 N7 C9 120.7(8) . 2
C9 N7 Co1 119.6(4) . .
C9 N7 Co1 119.6(4) 2 .
C10 N8 C12 122.1(6) . .
C10 N8 Co1 119.4(4) . .
C12 N8 Co1 118.5(4) . .
C17 N9 C21 120.4(7) . .
C17 N9 Co2 120.1(5) . .
C21 N9 Co2 119.4(5) . .
C16 N10 C29 122.6(7) . .
C16 N10 Co2 118.8(6) . .
C29 N10 Co2 118.1(6) . .
C22 N11 C24 122.3(6) . .
C22 N11 Co2 119.3(5) . .
C24 N11 Co2 118.4(4) . .
C13 O1 C14 112.5(4) . .
C13 O1 Co1 113.1(3) . .
C14 O1 Co1 114.7(3) . .
C28 O2 C27 114.2(7) . .
C28 O2 Co2 110.6(4) . .
C27 O2 Co2 113.2(4) . .
C26 O3 C25 113.5(6) . .
C26 O3 Co2 115.8(4) . .
C25 O3 Co2 111.7(4) . .

loop_
_geom_bond_atom_site_label_1
_geom_bond_atom_site_label_2
_geom_bond_distance
_geom_bond_site_symmetry_2
Fe1 C6 1.922(7) .
Fe1 C4 1.927(7) .
Fe1 C5 1.929(7) .
Fe1 C2 1.951(7) .
Fe1 C3 1.960(7) .
Fe1 C1 1.964(7) .
Co1 N1 2.096(5) .
Co1 N1 2.096(5) 2
Co1 N7 2.103(7) .
Co1 N8 2.191(5) .
Co1 N8 2.191(5) 2
Co1 O1 2.243(4) 2
Co1 O1 2.243(4) .
Co2 N2 2.090(5) .
Co2 N3 2.093(5) 4
Co2 N9 2.106(5) .
Co2 N11 2.184(5) .
Co2 N10 2.191(6) .
Co2 O3 2.262(4) .
Co2 O2 2.292(5) .
C1 N1 1.137(7) .
C2 N2 1.133(7) .
C3 N3 1.124(7) .
C4 N4 1.140(7) .
C5 N5 1.149(7) .
C6 N6 1.159(7) .
C7 C8 1.395(8) 2
C7 C8 1.395(8) .
C8 C9 1.387(9) .
C9 N7 1.337(7) .
C9 C10 1.469(9) .
C10 N8 1.259(7) .
C10 C11 1.494(8) .
C12 N8 1.465(7) .
C12 C13 1.542(8) .
C13 O1 1.421(7) .
C14 O1 1.423(7) .
C14 C14 1.494(12) 2
C15 C16 1.491(10) .
C16 N10 1.253(9) .
C16 C17 1.513(11) .
C17 N9 1.345(8) .
C17 C18 1.394(10) .
C18 C19 1.335(12) .
C19 C20 1.386(12) .
C20 C21 1.410(10) .
C21 N9 1.345(8) .
C21 C22 1.473(9) .
C22 N11 1.259(8) .
C22 C23 1.500(9) .
C24 N11 1.454(8) .
C24 C25 1.486(9) .
C25 O3 1.434(8) .
C26 O3 1.407(8) .
C26 C27 1.504(11) .
C27 O2 1.446(9) .
C28 O2 1.410(8) .
C28 C29 1.477(11) .
C29 N10 1.481(9) .
C30 O12 1.462(8) .
N3 Co2 2.093(5) 4_545
N7 C9 1.337(7) 2
